data_4067051
loop_
_publ_author_name
'Li, Ling'
'Jiao, Yunzhe'
'Brennessel, William W.'
'Jones, William D.'

_publ_section_title
;
 Reactivity and Regioselectivity of Insertion of Unsaturated Molecules
 into M&#x2212;C (M = Ir, Rh) Bonds of Cyclometalated Complexes
;
_journal_issue 20
_journal_name_full Organometallics
_journal_page_first 4593
_journal_paper_doi 10.1021/om100796q
_journal_volume 29
_journal_year 2010
_chemical_formula_moiety 'C23 H32 Ir N2, Cl, H2 O'
_chemical_formula_sum 'C23 H34 Cl Ir N2 O'
_chemical_formula_weight 582.17
_chemical_name_common jonyj06
_chemical_name_systematic
; 
 ? 
;
_space_group_IT_number 14
_symmetry_cell_setting monoclinic
_symmetry_space_group_name_Hall '-P 2ybc'
_symmetry_space_group_name_H-M 'P 1 21/c 1'
_atom_sites_solution_hydrogens geom
_atom_sites_solution_primary direct
_atom_sites_solution_secondary difmap
_audit_creation_method SHELXL-97
_cell_angle_alpha 90.00
_cell_angle_beta 92.486(4)
_cell_angle_gamma 90.00
_cell_formula_units_Z 4
_cell_length_a 9.623(2)
_cell_length_b 15.255(3)
_cell_length_c 15.900(3)
_cell_measurement_reflns_used 4058
_cell_measurement_temperature 100.0(1)
_cell_measurement_theta_max 29.19
_cell_measurement_theta_min 2.56
_cell_volume 2331.9(8)
_computing_cell_refinement 'SAINT (Bruker, 2009)'
_computing_data_collection 'APEX2 (Bruker, 2010)'
_computing_data_reduction 'SAINT (Bruker, 2009)'
_computing_molecular_graphics 'SHELXTL-97 (Sheldrick, 2008)'
_computing_publication_material 'SHELXTL-97 (Sheldrick, 2008)'
_computing_structure_refinement 'SHELXL-97 (Sheldrick, 2008)'
_computing_structure_solution 'SHELXS-97 (Sheldrick, 2008)'
_diffrn_ambient_temperature 100.0(1)
_diffrn_measured_fraction_theta_full 0.998
_diffrn_measured_fraction_theta_max 0.998
_diffrn_measurement_device_type 'Bruker SMART APEX II CCD Platform'
_diffrn_measurement_method 'area detector, \w scans per \f'
_diffrn_radiation_monochromator graphite
_diffrn_radiation_source 'fine-focus sealed tube'
_diffrn_radiation_type MoK\a
_diffrn_radiation_wavelength 0.71073
_diffrn_reflns_av_R_equivalents 0.1144
_diffrn_reflns_av_sigmaI/netI 0.0882
_diffrn_reflns_limit_h_max 15
_diffrn_reflns_limit_h_min -15
_diffrn_reflns_limit_k_max 24
_diffrn_reflns_limit_k_min -24
_diffrn_reflns_limit_l_max 25
_diffrn_reflns_limit_l_min -25
_diffrn_reflns_number 54755
_diffrn_reflns_theta_full 34.97
_diffrn_reflns_theta_max 34.97
_diffrn_reflns_theta_min 1.85
_diffrn_standards_number 0
_exptl_absorpt_coefficient_mu 5.855
_exptl_absorpt_correction_T_max 0.7584
_exptl_absorpt_correction_T_min 0.3872
_exptl_absorpt_correction_type multi-scan
_exptl_absorpt_process_details 'SADABS (Sheldrick, 2008)'
_exptl_crystal_colour yellow-orange
_exptl_crystal_density_diffrn 1.658
_exptl_crystal_density_method 'not measured'
_exptl_crystal_description needle
_exptl_crystal_F_000 1152
_exptl_crystal_size_max 0.20
_exptl_crystal_size_mid 0.08
_exptl_crystal_size_min 0.05
_refine_diff_density_max 3.391
_refine_diff_density_min -2.187
_refine_diff_density_rms 0.260
_refine_ls_extinction_method none
_refine_ls_goodness_of_fit_ref 1.010
_refine_ls_hydrogen_treatment constr
_refine_ls_matrix_type full
_refine_ls_number_parameters 262
_refine_ls_number_reflns 10243
_refine_ls_number_restraints 0
_refine_ls_restrained_S_all 1.010
_refine_ls_R_factor_all 0.0988
_refine_ls_R_factor_gt 0.0513
_refine_ls_shift/su_max 0.002
_refine_ls_shift/su_mean 0.000
_refine_ls_structure_factor_coef Fsqd
_refine_ls_weighting_details 'calc w=1/[\s^2^(Fo^2^)+(0.0585P)^2^+0.0104P] where P=(Fo^2^+2Fc^2^)/3'
_refine_ls_weighting_scheme calc
_refine_ls_wR_factor_gt 0.1095
_refine_ls_wR_factor_ref 0.1300
_reflns_number_gt 6517
_reflns_number_total 10243
_reflns_threshold_expression >2sigma(I)
_cod_data_source_file om100796q_si_003.cif
_cod_data_source_block 1d
_cod_original_cell_volume 2332.0(9)
_cod_database_code 4067051

loop_
_symmetry_equiv_pos_as_xyz
'x, y, z'
'-x, y+1/2, -z+1/2'
'-x, -y, -z'
'x, -y-1/2, z-1/2'

loop_
_atom_site_label
_atom_site_type_symbol
_atom_site_fract_x
_atom_site_fract_y
_atom_site_fract_z
_atom_site_U_iso_or_equiv
_atom_site_adp_type
_atom_site_occupancy
_atom_site_symmetry_multiplicity
_atom_site_calc_flag
_atom_site_refinement_flags
_atom_site_disorder_assembly
_atom_site_disorder_group
Ir1 Ir 0.65143(2) 0.521433(13) 0.274218(11) 0.01885(6) Uani 1 1 d . . .
N1 N 0.7985(5) 0.4260(3) 0.2507(3) 0.0219(9) Uani 1 1 d . . .
N2 N 0.8471(5) 0.6055(3) 0.4103(3) 0.0244(9) Uani 1 1 d . . .
C1 C 0.6017(5) 0.4240(3) 0.3574(3) 0.0204(10) Uani 1 1 d . . .
C2 C 0.5015(6) 0.4250(4) 0.4176(3) 0.0267(11) Uani 1 1 d . . .
H2 H 0.4462 0.4758 0.4246 0.032 Uiso 1 1 calc R . .
C3 C 0.4821(6) 0.3520(4) 0.4673(4) 0.0286(12) Uani 1 1 d . . .
H3 H 0.4149 0.3542 0.5093 0.034 Uiso 1 1 calc R . .
C4 C 0.5579(6) 0.2755(4) 0.4577(4) 0.0281(12) Uani 1 1 d . . .
H4 H 0.5401 0.2254 0.4911 0.034 Uiso 1 1 calc R . .
C5 C 0.6603(6) 0.2732(4) 0.3985(3) 0.0249(11) Uani 1 1 d . . .
H5 H 0.7151 0.2222 0.3914 0.030 Uiso 1 1 calc R . .
C6 C 0.6803(6) 0.3474(3) 0.3502(3) 0.0214(10) Uani 1 1 d . . .
C7 C 0.7887(6) 0.3530(4) 0.2909(3) 0.0226(10) Uani 1 1 d . . .
H7 H 0.8499 0.3054 0.2818 0.027 Uiso 1 1 calc R . .
C8 C 0.9084(6) 0.4382(4) 0.1924(4) 0.0273(11) Uani 1 1 d . . .
H8A H 0.9828 0.3957 0.2048 0.041 Uiso 1 1 calc R . .
H8B H 0.9456 0.4978 0.1983 0.041 Uiso 1 1 calc R . .
H8C H 0.8711 0.4294 0.1347 0.041 Uiso 1 1 calc R . .
C9 C 0.7750(5) 0.5721(3) 0.3593(3) 0.0209(9) Uani 1 1 d . . .
C10 C 0.9495(7) 0.6577(4) 0.4588(4) 0.0342(14) Uani 1 1 d . . .
C11 C 0.9423(10) 0.7487(5) 0.4227(5) 0.053(2) Uani 1 1 d . . .
H11A H 0.9649 0.7469 0.3632 0.080 Uiso 1 1 calc R . .
H11B H 1.0092 0.7865 0.4537 0.080 Uiso 1 1 calc R . .
H11C H 0.8482 0.7722 0.4278 0.080 Uiso 1 1 calc R . .
C12 C 1.0901(7) 0.6145(5) 0.4479(4) 0.0432(17) Uani 1 1 d . . .
H12A H 1.0910 0.5564 0.4743 0.065 Uiso 1 1 calc R . .
H12B H 1.1635 0.6509 0.4746 0.065 Uiso 1 1 calc R . .
H12C H 1.1065 0.6084 0.3878 0.065 Uiso 1 1 calc R . .
C13 C 0.9136(7) 0.6574(4) 0.5503(4) 0.0350(14) Uani 1 1 d . . .
H13A H 0.9239 0.5979 0.5730 0.052 Uiso 1 1 calc R . .
H13B H 0.8173 0.6769 0.5553 0.052 Uiso 1 1 calc R . .
H13C H 0.9763 0.6971 0.5821 0.052 Uiso 1 1 calc R . .
C14 C 0.6284(5) 0.5892(4) 0.1483(3) 0.0231(10) Uani 1 1 d . . .
C15 C 0.5322(6) 0.5158(4) 0.1522(3) 0.0254(11) Uani 1 1 d . . .
C16 C 0.4378(6) 0.5335(4) 0.2166(4) 0.0260(11) Uani 1 1 d . . .
C17 C 0.4789(5) 0.6138(4) 0.2568(3) 0.0232(10) Uani 1 1 d . . .
C18 C 0.5951(5) 0.6484(3) 0.2122(3) 0.0215(10) Uani 1 1 d . . .
C19 C 0.7334(6) 0.6045(4) 0.0839(3) 0.0276(11) Uani 1 1 d . . .
H19A H 0.7016 0.6520 0.0462 0.041 Uiso 1 1 calc R . .
H19B H 0.7454 0.5508 0.0512 0.041 Uiso 1 1 calc R . .
H19C H 0.8224 0.6209 0.1119 0.041 Uiso 1 1 calc R . .
C20 C 0.5284(7) 0.4365(4) 0.0961(4) 0.0376(15) Uani 1 1 d . . .
H20A H 0.4503 0.4416 0.0548 0.056 Uiso 1 1 calc R . .
H20B H 0.5166 0.3838 0.1303 0.056 Uiso 1 1 calc R . .
H20C H 0.6157 0.4325 0.0668 0.056 Uiso 1 1 calc R . .
C21 C 0.3142(7) 0.4804(4) 0.2364(4) 0.0343(13) Uani 1 1 d . . .
H21A H 0.2308 0.5065 0.2091 0.051 Uiso 1 1 calc R . .
H21B H 0.3043 0.4793 0.2974 0.051 Uiso 1 1 calc R . .
H21C H 0.3259 0.4205 0.2157 0.051 Uiso 1 1 calc R . .
C22 C 0.3984(6) 0.6610(4) 0.3208(4) 0.0303(12) Uani 1 1 d . . .
H22A H 0.3119 0.6837 0.2943 0.045 Uiso 1 1 calc R . .
H22B H 0.4539 0.7099 0.3440 0.045 Uiso 1 1 calc R . .
H22C H 0.3765 0.6206 0.3662 0.045 Uiso 1 1 calc R . .
C23 C 0.6646(6) 0.7339(4) 0.2302(4) 0.0271(11) Uani 1 1 d . . .
H23A H 0.6196 0.7797 0.1955 0.041 Uiso 1 1 calc R . .
H23B H 0.7630 0.7297 0.2171 0.041 Uiso 1 1 calc R . .
H23C H 0.6570 0.7484 0.2899 0.041 Uiso 1 1 calc R . .
Cl1 Cl 0.95336(18) 0.15745(11) 0.29605(11) 0.0399(4) Uani 1 1 d . . .
O1 O 0.8785(4) 0.0678(3) 0.4560(3) 0.0357(10) Uani 1 1 d . . .
H1A H 0.9112 0.0887 0.4114 0.043 Uiso 1 1 d R . .
H1B H 0.9396 0.0335 0.4778 0.043 Uiso 0.50 1 d PR A 1
H1B' H 0.8065 0.0889 0.4776 0.043 Uiso 0.50 1 d PR B 5

loop_
_atom_site_aniso_label
_atom_site_aniso_U_11
_atom_site_aniso_U_22
_atom_site_aniso_U_33
_atom_site_aniso_U_23
_atom_site_aniso_U_13
_atom_site_aniso_U_12
Ir1 0.01633(9) 0.01794(9) 0.02180(9) -0.00102(8) -0.00459(6) 0.00111(8)
N1 0.018(2) 0.023(2) 0.0242(19) -0.0037(17) -0.0046(16) 0.0016(17)
N2 0.018(2) 0.026(2) 0.028(2) -0.0040(18) -0.0019(17) 0.0003(18)
C1 0.025(2) 0.018(2) 0.017(2) -0.0031(17) -0.0059(17) -0.0006(19)
C2 0.025(3) 0.026(3) 0.029(3) 0.002(2) -0.002(2) 0.002(2)
C3 0.022(3) 0.037(3) 0.027(3) 0.000(2) -0.001(2) -0.002(2)
C4 0.026(3) 0.027(3) 0.031(3) 0.006(2) -0.003(2) -0.002(2)
C5 0.022(3) 0.024(3) 0.028(3) 0.001(2) -0.007(2) 0.000(2)
C6 0.020(2) 0.021(2) 0.022(2) 0.0001(18) -0.0047(18) -0.0013(19)
C7 0.020(2) 0.023(2) 0.024(2) -0.0033(19) -0.0055(19) 0.002(2)
C8 0.022(3) 0.024(3) 0.036(3) -0.002(2) 0.005(2) -0.002(2)
C9 0.018(2) 0.020(2) 0.024(2) 0.0007(18) 0.0024(18) 0.0055(19)
C10 0.028(3) 0.038(4) 0.036(3) -0.008(3) -0.001(2) -0.011(3)
C11 0.074(6) 0.038(4) 0.047(4) -0.006(3) -0.005(4) -0.025(4)
C12 0.023(3) 0.064(5) 0.042(4) -0.019(3) -0.001(3) -0.012(3)
C13 0.032(3) 0.040(4) 0.032(3) -0.011(3) -0.007(2) -0.004(3)
C14 0.017(2) 0.025(3) 0.027(2) 0.0037(19) -0.0046(19) -0.0007(19)
C15 0.028(3) 0.023(3) 0.025(2) 0.002(2) -0.009(2) 0.000(2)
C16 0.019(2) 0.021(3) 0.037(3) 0.005(2) -0.008(2) 0.0029(19)
C17 0.018(2) 0.020(2) 0.031(3) 0.001(2) -0.0056(19) 0.006(2)
C18 0.016(2) 0.023(2) 0.026(2) 0.0074(19) 0.0024(18) 0.0044(19)
C19 0.025(3) 0.031(3) 0.027(3) 0.000(2) -0.004(2) 0.004(2)
C20 0.044(4) 0.030(3) 0.037(3) -0.001(3) -0.015(3) -0.003(3)
C21 0.022(3) 0.033(3) 0.047(3) 0.009(3) -0.010(2) -0.002(3)
C22 0.027(3) 0.030(3) 0.034(3) 0.005(2) 0.001(2) 0.007(2)
C23 0.029(3) 0.021(3) 0.031(3) -0.003(2) -0.006(2) 0.001(2)
Cl1 0.0322(8) 0.0367(8) 0.0500(9) -0.0016(7) -0.0056(7) 0.0058(7)
O1 0.020(2) 0.050(3) 0.037(2) -0.021(2) 0.0067(17) -0.005(2)

loop_
_atom_type_symbol
_atom_type_description
_atom_type_scat_dispersion_real
_atom_type_scat_dispersion_imag
_atom_type_scat_source
C C 0.0033 0.0016 'International Tables Vol C Tables 4.2.6.8 and 6.1.1.4'
H H 0.0000 0.0000 'International Tables Vol C Tables 4.2.6.8 and 6.1.1.4'
N N 0.0061 0.0033 'International Tables Vol C Tables 4.2.6.8 and 6.1.1.4'
O O 0.0106 0.0060 'International Tables Vol C Tables 4.2.6.8 and 6.1.1.4'
Cl Cl 0.1484 0.1585 'International Tables Vol C Tables 4.2.6.8 and 6.1.1.4'
Ir Ir -1.4442 7.9887 'International Tables Vol C Tables 4.2.6.8 and 6.1.1.4'

loop_
_geom_angle_atom_site_label_1
_geom_angle_atom_site_label_2
_geom_angle_atom_site_label_3
_geom_angle
C9 Ir1 C1 89.6(2)
C9 Ir1 N1 90.18(19)
C1 Ir1 N1 77.8(2)
C9 Ir1 C17 105.8(2)
C1 Ir1 C17 110.5(2)
N1 Ir1 C17 161.68(18)
C9 Ir1 C15 156.0(2)
C1 Ir1 C15 114.1(2)
N1 Ir1 C15 98.41(19)
C17 Ir1 C15 63.4(2)
C9 Ir1 C16 142.1(2)
C1 Ir1 C16 95.0(2)
N1 Ir1 C16 127.56(19)
C17 Ir1 C16 37.9(2)
C15 Ir1 C16 37.5(2)
C9 Ir1 C18 95.3(2)
C1 Ir1 C18 148.4(2)
N1 Ir1 C18 133.17(19)
C17 Ir1 C18 38.3(2)
C15 Ir1 C18 62.5(2)
C16 Ir1 C18 62.8(2)
C9 Ir1 C14 118.3(2)
C1 Ir1 C14 152.13(18)
N1 Ir1 C14 101.72(19)
C17 Ir1 C14 63.1(2)
C15 Ir1 C14 38.0(2)
C16 Ir1 C14 62.8(2)
C18 Ir1 C14 36.53(19)
C7 N1 C8 120.0(5)
C7 N1 Ir1 116.8(4)
C8 N1 Ir1 123.2(4)
C9 N2 C10 167.5(6)
C2 C1 C6 117.4(5)
C2 C1 Ir1 128.5(4)
C6 C1 Ir1 114.1(4)
C3 C2 C1 120.0(5)
C3 C2 H2 120.0
C1 C2 H2 120.0
C2 C3 C4 122.0(6)
C2 C3 H3 119.0
C4 C3 H3 119.0
C3 C4 C5 119.0(5)
C3 C4 H4 120.5
C5 C4 H4 120.5
C6 C5 C4 118.3(5)
C6 C5 H5 120.9
C4 C5 H5 120.9
C5 C6 C1 123.2(5)
C5 C6 C7 122.3(5)
C1 C6 C7 114.4(5)
N1 C7 C6 116.6(5)
N1 C7 H7 121.7
C6 C7 H7 121.7
N1 C8 H8A 109.5
N1 C8 H8B 109.5
H8A C8 H8B 109.5
N1 C8 H8C 109.5
H8A C8 H8C 109.5
H8B C8 H8C 109.5
N2 C9 Ir1 177.6(5)
N2 C10 C11 106.5(5)
N2 C10 C13 109.3(5)
C11 C10 C13 111.2(6)
N2 C10 C12 106.7(5)
C11 C10 C12 112.5(6)
C13 C10 C12 110.5(5)
C10 C11 H11A 109.5
C10 C11 H11B 109.5
H11A C11 H11B 109.5
C10 C11 H11C 109.5
H11A C11 H11C 109.5
H11B C11 H11C 109.5
C10 C12 H12A 109.5
C10 C12 H12B 109.5
H12A C12 H12B 109.5
C10 C12 H12C 109.5
H12A C12 H12C 109.5
H12B C12 H12C 109.5
C10 C13 H13A 109.5
C10 C13 H13B 109.5
H13A C13 H13B 109.5
C10 C13 H13C 109.5
H13A C13 H13C 109.5
H13B C13 H13C 109.5
C18 C14 C15 107.3(5)
C18 C14 C19 125.4(5)
C15 C14 C19 127.0(5)
C18 C14 Ir1 70.7(3)
C15 C14 Ir1 69.4(3)
C19 C14 Ir1 129.7(4)
C16 C15 C14 108.1(5)
C16 C15 C20 125.4(5)
C14 C15 C20 126.4(6)
C16 C15 Ir1 71.6(3)
C14 C15 Ir1 72.6(3)
C20 C15 Ir1 123.4(4)
C15 C16 C17 108.1(5)
C15 C16 C21 126.3(5)
C17 C16 C21 125.6(6)
C15 C16 Ir1 70.9(3)
C17 C16 Ir1 69.7(3)
C21 C16 Ir1 127.1(4)
C16 C17 C18 107.3(5)
C16 C17 C22 125.2(5)
C18 C17 C22 126.4(5)
C16 C17 Ir1 72.4(3)
C18 C17 Ir1 72.5(3)
C22 C17 Ir1 129.7(4)
C14 C18 C17 109.0(5)
C14 C18 C23 126.0(5)
C17 C18 C23 125.1(5)
C14 C18 Ir1 72.7(3)
C17 C18 Ir1 69.2(3)
C23 C18 Ir1 125.2(4)
C14 C19 H19A 109.5
C14 C19 H19B 109.5
H19A C19 H19B 109.5
C14 C19 H19C 109.5
H19A C19 H19C 109.5
H19B C19 H19C 109.5
C15 C20 H20A 109.5
C15 C20 H20B 109.5
H20A C20 H20B 109.5
C15 C20 H20C 109.5
H20A C20 H20C 109.5
H20B C20 H20C 109.5
C16 C21 H21A 109.5
C16 C21 H21B 109.5
H21A C21 H21B 109.5
C16 C21 H21C 109.5
H21A C21 H21C 109.5
H21B C21 H21C 109.5
C17 C22 H22A 109.5
C17 C22 H22B 109.5
H22A C22 H22B 109.5
C17 C22 H22C 109.5
H22A C22 H22C 109.5
H22B C22 H22C 109.5
C18 C23 H23A 109.5
C18 C23 H23B 109.5
H23A C23 H23B 109.5
C18 C23 H23C 109.5
H23A C23 H23C 109.5
H23B C23 H23C 109.5
H1A O1 H1B 107.3
H1A O1 H1B' 122.1
H1B O1 H1B' 129.0

loop_
_geom_bond_atom_site_label_1
_geom_bond_atom_site_label_2
_geom_bond_distance
Ir1 C9 1.924(5)
Ir1 C1 2.060(5)
Ir1 N1 2.076(5)
Ir1 C17 2.186(5)
Ir1 C15 2.213(5)
Ir1 C16 2.222(5)
Ir1 C18 2.230(5)
Ir1 C14 2.256(5)
N1 C7 1.288(7)
N1 C8 1.448(7)
N2 C9 1.161(6)
N2 C10 1.461(7)
C1 C2 1.388(8)
C1 C6 1.400(7)
C2 C3 1.383(8)
C2 H2 0.9500
C3 C4 1.387(9)
C3 H3 0.9500
C4 C5 1.394(8)
C4 H4 0.9500
C5 C6 1.385(8)
C5 H5 0.9500
C6 C7 1.438(8)
C7 H7 0.9500
C8 H8A 0.9800
C8 H8B 0.9800
C8 H8C 0.9800
C10 C11 1.503(10)
C10 C13 1.510(9)
C10 C12 1.521(10)
C11 H11A 0.9800
C11 H11B 0.9800
C11 H11C 0.9800
C12 H12A 0.9800
C12 H12B 0.9800
C12 H12C 0.9800
C13 H13A 0.9800
C13 H13B 0.9800
C13 H13C 0.9800
C14 C18 1.406(8)
C14 C15 1.456(8)
C14 C19 1.488(8)
C15 C16 1.424(9)
C15 C20 1.502(8)
C16 C17 1.430(8)
C16 C21 1.484(9)
C17 C18 1.449(8)
C17 C22 1.491(8)
C18 C23 1.487(8)
C19 H19A 0.9800
C19 H19B 0.9800
C19 H19C 0.9800
C20 H20A 0.9800
C20 H20B 0.9800
C20 H20C 0.9800
C21 H21A 0.9800
C21 H21B 0.9800
C21 H21C 0.9800
C22 H22A 0.9800
C22 H22B 0.9800
C22 H22C 0.9800
C23 H23A 0.9800
C23 H23B 0.9800
C23 H23C 0.9800
O1 H1A 0.8499
O1 H1B 0.8500
O1 H1B' 0.8500

loop_
_geom_hbond_atom_site_label_D
_geom_hbond_atom_site_label_H
_geom_hbond_atom_site_label_A
_geom_hbond_distance_DH
_geom_hbond_distance_HA
_geom_hbond_distance_DA
_geom_hbond_angle_DHA
_geom_hbond_site_symmetry_A
O1 H1A Cl1 0.85 2.17 3.003(5) 167.8 .
O1 H1B O1 0.85 2.53 3.379(10) 179.5 3_756

loop_
_geom_torsion_atom_site_label_1
_geom_torsion_atom_site_label_2
_geom_torsion_atom_site_label_3
_geom_torsion_atom_site_label_4
_geom_torsion
C9 Ir1 N1 C7 93.4(4)
C1 Ir1 N1 C7 3.9(4)
C17 Ir1 N1 C7 -115.3(6)
C15 Ir1 N1 C7 -109.1(4)
C16 Ir1 N1 C7 -83.1(4)
C18 Ir1 N1 C7 -169.1(3)
C14 Ir1 N1 C7 -147.6(4)
C9 Ir1 N1 C8 -86.6(4)
C1 Ir1 N1 C8 -176.1(4)
C17 Ir1 N1 C8 64.7(8)
C15 Ir1 N1 C8 70.9(4)
C16 Ir1 N1 C8 96.9(4)
C18 Ir1 N1 C8 10.9(5)
C14 Ir1 N1 C8 32.4(4)
C9 Ir1 C1 C2 85.7(5)
N1 Ir1 C1 C2 176.0(5)
C17 Ir1 C1 C2 -21.0(5)
C15 Ir1 C1 C2 -90.1(5)
C16 Ir1 C1 C2 -56.6(5)
C18 Ir1 C1 C2 -13.8(7)
C14 Ir1 C1 C2 -91.9(6)
C9 Ir1 C1 C6 -94.8(4)
N1 Ir1 C1 C6 -4.5(3)
C17 Ir1 C1 C6 158.4(3)
C15 Ir1 C1 C6 89.3(4)
C16 Ir1 C1 C6 122.9(4)
C18 Ir1 C1 C6 165.7(4)
C14 Ir1 C1 C6 87.5(6)
C6 C1 C2 C3 -0.3(8)
Ir1 C1 C2 C3 179.2(4)
C1 C2 C3 C4 -1.7(9)
C2 C3 C4 C5 2.5(9)
C3 C4 C5 C6 -1.3(8)
C4 C5 C6 C1 -0.7(8)
C4 C5 C6 C7 176.3(5)
C2 C1 C6 C5 1.5(7)
Ir1 C1 C6 C5 -178.0(4)
C2 C1 C6 C7 -175.8(4)
Ir1 C1 C6 C7 4.7(5)
C8 N1 C7 C6 177.5(4)
Ir1 N1 C7 C6 -2.5(6)
C5 C6 C7 N1 -178.8(5)
C1 C6 C7 N1 -1.5(7)
C10 N2 C9 Ir1 -70(12)
C1 Ir1 C9 N2 -125(12)
N1 Ir1 C9 N2 157(12)
C17 Ir1 C9 N2 -14(12)
C15 Ir1 C9 N2 45(12)
C16 Ir1 C9 N2 -28(12)
C18 Ir1 C9 N2 23(12)
C14 Ir1 C9 N2 53(12)
C9 N2 C10 C11 42(3)
C9 N2 C10 C13 162(2)
C9 N2 C10 C12 -78(3)
C9 Ir1 C14 C18 -56.7(4)
C1 Ir1 C14 C18 120.6(5)
N1 Ir1 C14 C18 -153.4(3)
C17 Ir1 C14 C18 37.5(3)
C15 Ir1 C14 C18 117.9(5)
C16 Ir1 C14 C18 80.2(3)
C9 Ir1 C14 C15 -174.7(3)
C1 Ir1 C14 C15 2.7(6)
N1 Ir1 C14 C15 88.7(3)
C17 Ir1 C14 C15 -80.4(4)
C16 Ir1 C14 C15 -37.7(3)
C18 Ir1 C14 C15 -117.9(5)
C9 Ir1 C14 C19 63.8(6)
C1 Ir1 C14 C19 -118.9(6)
N1 Ir1 C14 C19 -32.9(5)
C17 Ir1 C14 C19 158.0(6)
C15 Ir1 C14 C19 -121.6(7)
C16 Ir1 C14 C19 -159.3(6)
C18 Ir1 C14 C19 120.5(6)
C18 C14 C15 C16 2.4(6)
C19 C14 C15 C16 -171.9(5)
Ir1 C14 C15 C16 63.3(4)
C18 C14 C15 C20 -179.9(5)
C19 C14 C15 C20 5.8(9)
Ir1 C14 C15 C20 -119.0(6)
C18 C14 C15 Ir1 -60.9(3)
C19 C14 C15 Ir1 124.9(5)
C9 Ir1 C15 C16 -105.0(6)
C1 Ir1 C15 C16 64.8(4)
N1 Ir1 C15 C16 145.1(3)
C17 Ir1 C15 C16 -37.1(3)
C18 Ir1 C15 C16 -80.3(3)
C14 Ir1 C15 C16 -116.6(5)
C9 Ir1 C15 C14 11.6(7)
C1 Ir1 C15 C14 -178.6(3)
N1 Ir1 C15 C14 -98.3(3)
C17 Ir1 C15 C14 79.5(3)
C16 Ir1 C15 C14 116.6(5)
C18 Ir1 C15 C14 36.3(3)
C9 Ir1 C15 C20 134.2(6)
C1 Ir1 C15 C20 -56.0(6)
N1 Ir1 C15 C20 24.3(5)
C17 Ir1 C15 C20 -157.9(6)
C16 Ir1 C15 C20 -120.8(7)
C18 Ir1 C15 C20 158.9(6)
C14 Ir1 C15 C20 122.6(7)
C14 C15 C16 C17 -3.9(6)
C20 C15 C16 C17 178.4(5)
Ir1 C15 C16 C17 60.0(4)
C14 C15 C16 C21 173.6(5)
C20 C15 C16 C21 -4.1(9)
Ir1 C15 C16 C21 -122.5(5)
C14 C15 C16 Ir1 -63.9(3)
C20 C15 C16 Ir1 118.4(5)
C9 Ir1 C16 C15 140.2(4)
C1 Ir1 C16 C15 -124.0(3)
N1 Ir1 C16 C15 -45.5(4)
C17 Ir1 C16 C15 118.6(5)
C18 Ir1 C16 C15 79.5(3)
C14 Ir1 C16 C15 38.3(3)
C9 Ir1 C16 C17 21.5(5)
C1 Ir1 C16 C17 117.3(3)
N1 Ir1 C16 C17 -164.2(3)
C15 Ir1 C16 C17 -118.6(5)
C18 Ir1 C16 C17 -39.1(3)
C14 Ir1 C16 C17 -80.3(3)
C9 Ir1 C16 C21 -98.3(6)
C1 Ir1 C16 C21 -2.5(6)
N1 Ir1 C16 C21 76.0(6)
C17 Ir1 C16 C21 -119.9(7)
C15 Ir1 C16 C21 121.5(7)
C18 Ir1 C16 C21 -158.9(6)
C14 Ir1 C16 C21 159.8(6)
C15 C16 C17 C18 3.8(6)
C21 C16 C17 C18 -173.7(5)
Ir1 C16 C17 C18 64.6(3)
C15 C16 C17 C22 172.5(5)
C21 C16 C17 C22 -5.0(8)
Ir1 C16 C17 C22 -126.7(5)
C15 C16 C17 Ir1 -60.8(4)
C21 C16 C17 Ir1 121.7(5)
C9 Ir1 C17 C16 -166.4(3)
C1 Ir1 C17 C16 -70.8(4)
N1 Ir1 C17 C16 43.5(8)
C15 Ir1 C17 C16 36.7(3)
C18 Ir1 C17 C16 115.3(5)
C14 Ir1 C17 C16 79.5(4)
C9 Ir1 C17 C18 78.3(3)
C1 Ir1 C17 C18 173.9(3)
N1 Ir1 C17 C18 -71.8(7)
C15 Ir1 C17 C18 -78.6(3)
C16 Ir1 C17 C18 -115.3(5)
C14 Ir1 C17 C18 -35.8(3)
C9 Ir1 C17 C22 -44.9(6)
C1 Ir1 C17 C22 50.7(6)
N1 Ir1 C17 C22 165.1(5)
C15 Ir1 C17 C22 158.3(6)
C16 Ir1 C17 C22 121.6(7)
C18 Ir1 C17 C22 -123.2(7)
C14 Ir1 C17 C22 -159.0(6)
C15 C14 C18 C17 0.0(6)
C19 C14 C18 C17 174.4(5)
Ir1 C14 C18 C17 -60.0(3)
C15 C14 C18 C23 -178.6(5)
C19 C14 C18 C23 -4.2(8)
Ir1 C14 C18 C23 121.4(5)
C15 C14 C18 Ir1 60.0(3)
C19 C14 C18 Ir1 -125.6(5)
C16 C17 C18 C14 -2.4(6)
C22 C17 C18 C14 -170.9(5)
Ir1 C17 C18 C14 62.2(4)
C16 C17 C18 C23 176.3(5)
C22 C17 C18 C23 7.7(8)
Ir1 C17 C18 C23 -119.2(5)
C16 C17 C18 Ir1 -64.6(3)
C22 C17 C18 Ir1 126.9(5)
C9 Ir1 C18 C14 132.3(3)
C1 Ir1 C18 C14 -129.8(4)
N1 Ir1 C18 C14 37.0(4)
C17 Ir1 C18 C14 -118.8(4)
C15 Ir1 C18 C14 -37.8(3)
C16 Ir1 C18 C14 -80.2(3)
C9 Ir1 C18 C17 -108.9(3)
C1 Ir1 C18 C17 -11.0(5)
N1 Ir1 C18 C17 155.8(3)
C15 Ir1 C18 C17 81.0(3)
C16 Ir1 C18 C17 38.6(3)
C14 Ir1 C18 C17 118.8(5)
C9 Ir1 C18 C23 10.1(5)
C1 Ir1 C18 C23 108.0(5)
N1 Ir1 C18 C23 -85.2(5)
C17 Ir1 C18 C23 119.0(6)
C15 Ir1 C18 C23 -160.0(5)
C16 Ir1 C18 C23 157.6(5)
C14 Ir1 C18 C23 -122.2(6)
